data_7004941
loop_
_publ_author_name
'Br\"oring, Martin'
'Prikhodovski, Serguei'
'Brandt, Carsten D.'
'Tejero, Esther C\'onsul'
'K\"ohler, Silke'

_publ_section_title
;
 Monomeric and polymeric copper and zinc tripyrrins.
;
_journal_issue 2
_journal_name_full 'Dalton transactions (Cambridge, England : 2003)'
_journal_page_first 200
_journal_page_last 208
_journal_paper_doi 10.1039/b613800d
_journal_year 2007
_chemical_formula_sum 'C30 H34 Cu N6'
_chemical_formula_weight 542.17
_chemical_name_systematic
;
?
;
_space_group_IT_number 2
_symmetry_cell_setting triclinic
_symmetry_space_group_name_Hall '-P 1'
_symmetry_space_group_name_H-M 'P -1'
_atom_sites_solution_hydrogens geom
_atom_sites_solution_primary direct
_atom_sites_solution_secondary difmap
_audit_creation_method SHELXL-97
_cell_angle_alpha 94.9580(10)
_cell_angle_beta 96.6490(10)
_cell_angle_gamma 96.0560(10)
_cell_formula_units_Z 4
_cell_length_a 9.8897(8)
_cell_length_b 11.6757(10)
_cell_length_c 24.055(2)
_cell_measurement_reflns_used 6556
_cell_measurement_temperature 173(2)
_cell_measurement_theta_max 53.875
_cell_measurement_theta_min 4.709
_cell_volume 2729.8(4)
_computing_cell_refinement 'SAINT-NT V6.0'
_computing_data_collection 'SMART-NT V5.6'
_computing_data_reduction 'SAINT-NT V6.0'
_computing_molecular_graphics 'Mercury 1.4.1'
_computing_publication_material 'XSHELL in SHELXTL-97'
_computing_structure_refinement 'SHELXL-97 (Sheldrick, 1997)'
_computing_structure_solution 'SHELXS-97 (Sheldrick, 1997)'
_diffrn_ambient_temperature 173(2)
_diffrn_measured_fraction_theta_full 0.998
_diffrn_measured_fraction_theta_max 0.998
_diffrn_measurement_device_type 'Brucker Smart Apex with D8-Goniometer'
_diffrn_measurement_method 'omega scans'
_diffrn_radiation_monochromator graphite
_diffrn_radiation_source 'fine-focus sealed tube'
_diffrn_radiation_type MoK\a
_diffrn_radiation_wavelength 0.71073
_diffrn_reflns_av_R_equivalents 0.0339
_diffrn_reflns_av_sigmaI/netI 0.0248
_diffrn_reflns_limit_h_max 11
_diffrn_reflns_limit_h_min -11
_diffrn_reflns_limit_k_max 14
_diffrn_reflns_limit_k_min -14
_diffrn_reflns_limit_l_max 28
_diffrn_reflns_limit_l_min -28
_diffrn_reflns_number 47740
_diffrn_reflns_theta_full 25.35
_diffrn_reflns_theta_max 25.35
_diffrn_reflns_theta_min 0.86
_exptl_absorpt_coefficient_mu 0.830
_exptl_absorpt_correction_T_max 0.936
_exptl_absorpt_correction_T_min 0.807
_exptl_absorpt_correction_type empirical
_exptl_absorpt_process_details 'SADABS2.0 (Sheldrick 2000)'
_exptl_crystal_colour violet
_exptl_crystal_density_diffrn 1.319
_exptl_crystal_density_method 'not measured'
_exptl_crystal_description block
_exptl_crystal_F_000 1140
_exptl_crystal_size_max 0.29
_exptl_crystal_size_mid 0.22
_exptl_crystal_size_min 0.08
_refine_diff_density_max 0.508
_refine_diff_density_min -0.234
_refine_diff_density_rms 0.071
_refine_ls_extinction_method none
_refine_ls_goodness_of_fit_ref 1.050
_refine_ls_hydrogen_treatment constr
_refine_ls_matrix_type full
_refine_ls_number_parameters 683
_refine_ls_number_reflns 9952
_refine_ls_number_restraints 0
_refine_ls_restrained_S_all 1.050
_refine_ls_R_factor_all 0.0470
_refine_ls_R_factor_gt 0.0410
_refine_ls_shift/su_max 0.001
_refine_ls_shift/su_mean 0.000
_refine_ls_structure_factor_coef Fsqd
_refine_ls_weighting_details 'calc w=1/[\s^2^(Fo^2^)+(0.0588P)^2^+1.4716P] where P=(Fo^2^+2Fc^2^)/3'
_refine_ls_weighting_scheme calc
_refine_ls_wR_factor_gt 0.1028
_refine_ls_wR_factor_ref 0.1064
_reflns_number_gt 8723
_reflns_number_total 9952
_reflns_threshold_expression >2sigma(I)
_cod_data_source_file b613800d.txt
_cod_data_source_block sp6ec
_cod_original_sg_symbol_H-M P-1
_cod_database_code 7004941

loop_
_symmetry_equiv_pos_as_xyz
'x, y, z'
'-x, -y, -z'

loop_
_atom_site_label
_atom_site_type_symbol
_atom_site_fract_x
_atom_site_fract_y
_atom_site_fract_z
_atom_site_U_iso_or_equiv
_atom_site_adp_type
_atom_site_occupancy
_atom_site_symmetry_multiplicity
_atom_site_calc_flag
_atom_site_refinement_flags
_atom_site_disorder_assembly
_atom_site_disorder_group
C1 C 0.8523(3) 1.0335(2) 0.10431(10) 0.0407(6) Uani 1 1 d . . .
H1A H 0.7865 0.9686 0.1107 0.061 Uiso 1 1 calc R . .
H1B H 0.9364 1.0042 0.0942 0.061 Uiso 1 1 calc R . .
H1C H 0.8124 1.0743 0.0736 0.061 Uiso 1 1 calc R . .
C2 C 0.8848(2) 1.1145(2) 0.15644(9) 0.0284(5) Uani 1 1 d . . .
C3 C 0.9809(2) 1.2182(2) 0.16332(10) 0.0275(5) Uani 1 1 d . . .
C4 C 0.9837(2) 1.26465(19) 0.21756(10) 0.0264(5) Uani 1 1 d . . .
C5 C 0.8898(2) 1.18982(19) 0.24379(9) 0.0240(5) Uani 1 1 d . . .
C6 C 0.8637(2) 1.20090(19) 0.29855(9) 0.0247(5) Uani 1 1 d . . .
H6 H 0.9083 1.2678 0.3213 0.030 Uiso 1 1 calc R . .
C7 C 0.7777(2) 1.12371(19) 0.32493(9) 0.0238(5) Uani 1 1 d . . .
C8 C 0.7555(2) 1.13257(19) 0.38270(9) 0.0244(5) Uani 1 1 d . . .
C9 C 0.6624(2) 1.03902(19) 0.38901(9) 0.0249(5) Uani 1 1 d . . .
C10 C 0.6305(2) 0.97483(19) 0.33500(9) 0.0233(5) Uani 1 1 d . . .
C11 C 0.5385(2) 0.87183(19) 0.32039(9) 0.0240(5) Uani 1 1 d . . .
H11 H 0.4870 0.8460 0.3488 0.029 Uiso 1 1 calc R . .
C12 C 0.5165(2) 0.80600(19) 0.26964(9) 0.0235(5) Uani 1 1 d . . .
C13 C 0.4281(2) 0.69784(19) 0.25433(9) 0.0257(5) Uani 1 1 d . . .
C14 C 0.4518(2) 0.65720(19) 0.20209(9) 0.0253(5) Uani 1 1 d . . .
C15 C 0.5501(2) 0.74252(19) 0.18416(9) 0.0241(5) Uani 1 1 d . . .
C16 C 0.6047(2) 0.7350(2) 0.12907(9) 0.0299(5) Uani 1 1 d . . .
H16A H 0.5346 0.7519 0.0996 0.045 Uiso 1 1 calc R . .
H16B H 0.6291 0.6568 0.1204 0.045 Uiso 1 1 calc R . .
H16C H 0.6863 0.7913 0.1309 0.045 Uiso 1 1 calc R . .
C17 C 1.0593(3) 1.2636(2) 0.11845(11) 0.0361(6) Uani 1 1 d . . .
H17A H 1.0619 1.3489 0.1213 0.043 Uiso 1 1 calc R . .
H17B H 1.0098 1.2324 0.0812 0.043 Uiso 1 1 calc R . .
C18 C 1.2049(3) 1.2327(3) 0.12193(13) 0.0513(8) Uani 1 1 d . . .
H18A H 1.2548 1.2631 0.1587 0.077 Uiso 1 1 calc R . .
H18B H 1.2506 1.2667 0.0922 0.077 Uiso 1 1 calc R . .
H18C H 1.2033 1.1483 0.1171 0.077 Uiso 1 1 calc R . .
C19 C 1.0683(3) 1.3728(2) 0.24580(11) 0.0346(6) Uani 1 1 d . . .
H19A H 1.1587 1.3542 0.2611 0.052 Uiso 1 1 calc R . .
H19B H 1.0223 1.4055 0.2764 0.052 Uiso 1 1 calc R . .
H19C H 1.0791 1.4293 0.2183 0.052 Uiso 1 1 calc R . .
C20 C 0.8267(3) 1.2236(2) 0.42789(10) 0.0325(5) Uani 1 1 d . . .
H20A H 0.7639 1.2380 0.4563 0.039 Uiso 1 1 calc R . .
H20B H 0.8472 1.2967 0.4109 0.039 Uiso 1 1 calc R . .
C21 C 0.9586(3) 1.1900(3) 0.45706(14) 0.0629(9) Uani 1 1 d . . .
H21A H 0.9389 1.1186 0.4747 0.094 Uiso 1 1 calc R . .
H21B H 1.0000 1.2521 0.4859 0.094 Uiso 1 1 calc R . .
H21C H 1.0223 1.1774 0.4294 0.094 Uiso 1 1 calc R . .
C22 C 0.6086(2) 1.0060(2) 0.44203(9) 0.0278(5) Uani 1 1 d . . .
H22A H 0.5106 0.9750 0.4330 0.033 Uiso 1 1 calc R . .
H22B H 0.6145 1.0763 0.4687 0.033 Uiso 1 1 calc R . .
C23 C 0.6858(3) 0.9159(3) 0.47063(11) 0.0421(6) Uani 1 1 d . . .
H23A H 0.6800 0.8457 0.4446 0.063 Uiso 1 1 calc R . .
H23B H 0.6447 0.8971 0.5044 0.063 Uiso 1 1 calc R . .
H23C H 0.7821 0.9471 0.4813 0.063 Uiso 1 1 calc R . .
C24 C 0.3278(3) 0.6454(2) 0.28990(10) 0.0330(5) Uani 1 1 d . . .
H24A H 0.2387 0.6735 0.2808 0.050 Uiso 1 1 calc R . .
H24B H 0.3613 0.6677 0.3297 0.050 Uiso 1 1 calc R . .
H24C H 0.3180 0.5609 0.2824 0.050 Uiso 1 1 calc R . .
C25 C 0.3912(2) 0.54709(19) 0.16723(10) 0.0289(5) Uani 1 1 d . . .
H25A H 0.3552 0.4914 0.1922 0.035 Uiso 1 1 calc R . .
H25B H 0.4645 0.5128 0.1491 0.035 Uiso 1 1 calc R . .
C26 C 0.2765(3) 0.5645(2) 0.12213(12) 0.0456(7) Uani 1 1 d . . .
H26A H 0.2003 0.5924 0.1399 0.068 Uiso 1 1 calc R . .
H26B H 0.2447 0.4908 0.0994 0.068 Uiso 1 1 calc R . .
H26C H 0.3105 0.6216 0.0979 0.068 Uiso 1 1 calc R . .
C27 C 0.4646(2) 0.9915(2) 0.11130(9) 0.0275(5) Uani 1 1 d . . .
C28 C 0.3618(2) 0.9790(2) 0.06616(9) 0.0290(5) Uani 1 1 d . . .
C29 C 0.3634(3) 1.0592(2) 0.02526(10) 0.0342(6) Uani 1 1 d . . .
C30 C 0.2591(3) 0.8834(2) 0.05879(10) 0.0358(6) Uani 1 1 d . . .
C31 C 0.9328(2) 0.8552(2) 0.36858(10) 0.0305(5) Uani 1 1 d . . .
H31A H 0.8569 0.7954 0.3709 0.046 Uiso 1 1 calc R . .
H31B H 0.9030 0.9318 0.3759 0.046 Uiso 1 1 calc R . .
H31C H 1.0101 0.8461 0.3966 0.046 Uiso 1 1 calc R . .
C32 C 0.9763(2) 0.8433(2) 0.31128(9) 0.0255(5) Uani 1 1 d . . .
C33 C 1.0680(2) 0.9281(2) 0.28968(9) 0.0262(5) Uani 1 1 d . . .
C34 C 1.0822(2) 0.8854(2) 0.23657(10) 0.0280(5) Uani 1 1 d . . .
C35 C 0.9964(2) 0.7754(2) 0.22480(9) 0.0268(5) Uani 1 1 d . . .
C36 C 0.9737(2) 0.7047(2) 0.17558(9) 0.0265(5) Uani 1 1 d . . .
H36 H 1.0214 0.7291 0.1458 0.032 Uiso 1 1 calc R . .
C37 C 0.8861(2) 0.5985(2) 0.16409(9) 0.0246(5) Uani 1 1 d . . .
C38 C 0.8580(2) 0.5269(2) 0.11209(9) 0.0264(5) Uani 1 1 d . . .
C39 C 0.7676(2) 0.4331(2) 0.12096(9) 0.0265(5) Uani 1 1 d . . .
C40 C 0.7423(2) 0.45008(19) 0.17810(9) 0.0247(5) Uani 1 1 d . . .
C41 C 0.6553(2) 0.3770(2) 0.20655(9) 0.0267(5) Uani 1 1 d . . .
H41 H 0.6162 0.3052 0.1865 0.032 Uiso 1 1 calc R . .
C42 C 0.6218(2) 0.39898(19) 0.25970(9) 0.0253(5) Uani 1 1 d . . .
C43 C 0.5206(2) 0.3332(2) 0.28676(10) 0.0284(5) Uani 1 1 d . . .
C44 C 0.5075(2) 0.3976(2) 0.33588(10) 0.0309(5) Uani 1 1 d . . .
C45 C 0.6051(2) 0.5002(2) 0.33943(9) 0.0279(5) Uani 1 1 d . . .
C46 C 0.6278(3) 0.5968(2) 0.38520(10) 0.0331(5) Uani 1 1 d . . .
H46A H 0.7024 0.5830 0.4135 0.050 Uiso 1 1 calc R . .
H46B H 0.5437 0.6013 0.4028 0.050 Uiso 1 1 calc R . .
H46C H 0.6522 0.6698 0.3695 0.050 Uiso 1 1 calc R . .
C47 C 1.1333(2) 1.0393(2) 0.32223(10) 0.0296(5) Uani 1 1 d . . .
H47A H 1.0656 1.0717 0.3445 0.035 Uiso 1 1 calc R . .
H47B H 1.1579 1.0954 0.2954 0.035 Uiso 1 1 calc R . .
C48 C 1.2609(3) 1.0258(2) 0.36166(12) 0.0425(6) Uani 1 1 d . . .
H48A H 1.2369 0.9729 0.3894 0.064 Uiso 1 1 calc R . .
H48B H 1.2993 1.1015 0.3811 0.064 Uiso 1 1 calc R . .
H48C H 1.3289 0.9944 0.3399 0.064 Uiso 1 1 calc R . .
C49 C 1.1712(3) 0.9384(2) 0.19700(11) 0.0407(6) Uani 1 1 d . . .
H49A H 1.1875 1.0224 0.2066 0.061 Uiso 1 1 calc R . .
H49B H 1.1253 0.9215 0.1584 0.061 Uiso 1 1 calc R . .
H49C H 1.2589 0.9061 0.2001 0.061 Uiso 1 1 calc R . .
C50 C 0.9126(2) 0.5520(2) 0.05800(9) 0.0305(5) Uani 1 1 d . . .
H50A H 0.9032 0.4791 0.0329 0.037 Uiso 1 1 calc R . .
H50B H 1.0115 0.5800 0.0664 0.037 Uiso 1 1 calc R . .
C51 C 0.8407(3) 0.6410(2) 0.02727(10) 0.0392(6) Uani 1 1 d . . .
H51A H 0.7434 0.6125 0.0172 0.059 Uiso 1 1 calc R . .
H51B H 0.8824 0.6543 -0.0070 0.059 Uiso 1 1 calc R . .
H51C H 0.8499 0.7138 0.0517 0.059 Uiso 1 1 calc R . .
C52 C 0.7022(3) 0.3359(2) 0.07838(10) 0.0349(6) Uani 1 1 d . . .
H52A H 0.6727 0.2685 0.0982 0.042 Uiso 1 1 calc R . .
H52B H 0.7710 0.3126 0.0542 0.042 Uiso 1 1 calc R . .
C53 C 0.5788(3) 0.3682(3) 0.04146(13) 0.0549(8) Uani 1 1 d . . .
H53A H 0.5098 0.3907 0.0651 0.082 Uiso 1 1 calc R . .
H53B H 0.5393 0.3015 0.0148 0.082 Uiso 1 1 calc R . .
H53C H 0.6079 0.4331 0.0207 0.082 Uiso 1 1 calc R . .
C54 C 0.4454(3) 0.2175(2) 0.26434(11) 0.0355(6) Uani 1 1 d . . .
H54A H 0.4710 0.1596 0.2895 0.053 Uiso 1 1 calc R . .
H54B H 0.4694 0.1957 0.2268 0.053 Uiso 1 1 calc R . .
H54C H 0.3464 0.2215 0.2620 0.053 Uiso 1 1 calc R . .
C55 C 0.4097(3) 0.3732(2) 0.37820(11) 0.0387(6) Uani 1 1 d . . .
H55A H 0.3352 0.3130 0.3608 0.046 Uiso 1 1 calc R . .
H55B H 0.3677 0.4444 0.3880 0.046 Uiso 1 1 calc R . .
C56 C 0.4780(3) 0.3330(3) 0.43167(12) 0.0493(7) Uani 1 1 d . . .
H56A H 0.5174 0.2612 0.4225 0.074 Uiso 1 1 calc R . .
H56B H 0.4098 0.3191 0.4576 0.074 Uiso 1 1 calc R . .
H56C H 0.5509 0.3927 0.4495 0.074 Uiso 1 1 calc R . .
C57 C 1.0371(2) 0.58796(19) 0.38826(9) 0.0272(5) Uani 1 1 d . . .
C58 C 1.1488(2) 0.5961(2) 0.42993(10) 0.0301(5) Uani 1 1 d . . .
C59 C 1.2542(3) 0.6887(2) 0.43182(9) 0.0319(5) Uani 1 1 d . . .
C60 C 1.1569(3) 0.5155(3) 0.46980(12) 0.0459(7) Uani 1 1 d . . .
Cu1 Cu 0.68104(3) 0.98359(2) 0.216590(10) 0.02267(9) Uani 1 1 d . . .
Cu2 Cu 0.82985(3) 0.60567(2) 0.282315(10) 0.02274(9) Uani 1 1 d . . .
N1 N 0.83037(19) 1.09821(16) 0.20365(8) 0.0260(4) Uani 1 1 d . . .
N2 N 0.70188(18) 1.02673(16) 0.29666(7) 0.0233(4) Uani 1 1 d . . .
N3 N 0.58766(19) 0.83056(16) 0.22379(7) 0.0240(4) Uani 1 1 d . . .
N4 N 0.5495(2) 1.00282(18) 0.14923(8) 0.0330(5) Uani 1 1 d . . .
N5 N 0.3634(3) 1.1239(2) -0.00800(10) 0.0518(6) Uani 1 1 d . . .
N6 N 0.1733(3) 0.8071(2) 0.05281(11) 0.0578(7) Uani 1 1 d . . .
N7 N 0.93428(19) 0.75294(16) 0.27325(7) 0.0253(4) Uani 1 1 d . . .
N8 N 0.81441(18) 0.55116(16) 0.20354(7) 0.0232(4) Uani 1 1 d . . .
N9 N 0.67232(19) 0.50047(16) 0.29488(8) 0.0252(4) Uani 1 1 d . . .
N10 N 0.9473(2) 0.58538(18) 0.35314(8) 0.0327(5) Uani 1 1 d . . .
N11 N 1.3397(2) 0.7642(2) 0.43298(9) 0.0469(6) Uani 1 1 d . . .
N12 N 1.1648(3) 0.4500(3) 0.50268(13) 0.0813(11) Uani 1 1 d . . .

loop_
_atom_site_aniso_label
_atom_site_aniso_U_11
_atom_site_aniso_U_22
_atom_site_aniso_U_33
_atom_site_aniso_U_23
_atom_site_aniso_U_13
_atom_site_aniso_U_12
C1 0.0448(15) 0.0500(16) 0.0240(13) 0.0004(11) 0.0083(11) -0.0110(12)
C2 0.0299(12) 0.0335(13) 0.0227(12) 0.0069(10) 0.0037(9) 0.0034(10)
C3 0.0264(12) 0.0313(12) 0.0261(12) 0.0104(10) 0.0045(9) 0.0023(9)
C4 0.0239(11) 0.0267(12) 0.0295(12) 0.0082(10) 0.0027(9) 0.0031(9)
C5 0.0215(11) 0.0247(11) 0.0258(12) 0.0055(9) 0.0010(9) 0.0030(9)
C6 0.0223(11) 0.0248(11) 0.0261(12) 0.0008(9) 0.0002(9) 0.0034(9)
C7 0.0242(11) 0.0254(11) 0.0214(11) 0.0007(9) 0.0013(9) 0.0039(9)
C8 0.0256(11) 0.0270(12) 0.0209(11) 0.0002(9) 0.0040(9) 0.0049(9)
C9 0.0247(11) 0.0294(12) 0.0209(11) 0.0016(9) 0.0027(9) 0.0060(9)
C10 0.0236(11) 0.0279(12) 0.0187(11) 0.0026(9) 0.0031(8) 0.0034(9)
C11 0.0244(11) 0.0292(12) 0.0195(11) 0.0065(9) 0.0046(9) 0.0026(9)
C12 0.0255(11) 0.0262(11) 0.0184(11) 0.0047(9) 0.0018(8) 0.0005(9)
C13 0.0260(12) 0.0279(12) 0.0227(11) 0.0061(9) 0.0000(9) 0.0007(9)
C14 0.0259(11) 0.0253(12) 0.0237(11) 0.0034(9) -0.0008(9) 0.0022(9)
C15 0.0243(11) 0.0278(12) 0.0201(11) 0.0023(9) 0.0002(9) 0.0057(9)
C16 0.0324(13) 0.0344(13) 0.0237(12) 0.0013(10) 0.0076(10) 0.0042(10)
C17 0.0394(14) 0.0388(14) 0.0316(13) 0.0140(11) 0.0084(11) -0.0012(11)
C18 0.0530(18) 0.0581(19) 0.0560(19) 0.0282(15) 0.0318(15) 0.0222(15)
C19 0.0353(13) 0.0278(13) 0.0397(14) 0.0042(11) 0.0055(11) -0.0025(10)
C20 0.0381(14) 0.0325(13) 0.0246(12) -0.0064(10) 0.0078(10) -0.0030(11)
C21 0.0478(18) 0.067(2) 0.061(2) -0.0295(17) -0.0190(15) 0.0065(16)
C22 0.0295(12) 0.0352(13) 0.0186(11) -0.0002(9) 0.0062(9) 0.0014(10)
C23 0.0472(16) 0.0532(17) 0.0306(14) 0.0127(12) 0.0127(12) 0.0123(13)
C24 0.0357(13) 0.0345(13) 0.0271(13) 0.0055(10) 0.0050(10) -0.0072(10)
C25 0.0337(13) 0.0248(12) 0.0274(12) 0.0016(9) 0.0017(10) 0.0023(10)
C26 0.0445(16) 0.0357(15) 0.0490(17) -0.0052(12) -0.0170(13) 0.0023(12)
C27 0.0324(13) 0.0284(12) 0.0226(12) 0.0039(9) 0.0050(10) 0.0044(10)
C28 0.0321(13) 0.0326(13) 0.0218(12) 0.0049(10) -0.0016(9) 0.0058(10)
C29 0.0384(14) 0.0388(14) 0.0230(12) 0.0013(11) -0.0037(10) 0.0036(11)
C30 0.0373(14) 0.0416(15) 0.0269(13) 0.0029(11) -0.0036(10) 0.0050(12)
C31 0.0314(13) 0.0339(13) 0.0268(12) 0.0005(10) 0.0095(10) 0.0020(10)
C32 0.0231(11) 0.0294(12) 0.0244(11) 0.0034(9) 0.0024(9) 0.0057(9)
C33 0.0243(11) 0.0284(12) 0.0262(12) 0.0064(9) 0.0017(9) 0.0034(9)
C34 0.0279(12) 0.0310(12) 0.0261(12) 0.0080(10) 0.0035(9) 0.0031(10)
C35 0.0242(11) 0.0347(13) 0.0232(12) 0.0099(10) 0.0050(9) 0.0036(10)
C36 0.0249(11) 0.0368(13) 0.0188(11) 0.0068(9) 0.0023(9) 0.0049(10)
C37 0.0232(11) 0.0353(13) 0.0170(11) 0.0064(9) 0.0028(8) 0.0075(9)
C38 0.0261(12) 0.0351(13) 0.0193(11) 0.0034(9) 0.0017(9) 0.0101(10)
C39 0.0281(12) 0.0308(12) 0.0207(11) 0.0018(9) 0.0002(9) 0.0081(10)
C40 0.0258(11) 0.0290(12) 0.0195(11) 0.0029(9) 0.0002(9) 0.0073(9)
C41 0.0258(12) 0.0285(12) 0.0251(12) 0.0036(9) -0.0019(9) 0.0053(9)
C42 0.0245(11) 0.0279(12) 0.0240(11) 0.0071(9) 0.0001(9) 0.0044(9)
C43 0.0267(12) 0.0282(12) 0.0307(13) 0.0078(10) 0.0007(9) 0.0037(9)
C44 0.0298(12) 0.0339(13) 0.0304(13) 0.0095(10) 0.0062(10) 0.0026(10)
C45 0.0286(12) 0.0330(13) 0.0232(12) 0.0075(10) 0.0034(9) 0.0050(10)
C46 0.0354(13) 0.0365(13) 0.0278(13) 0.0039(10) 0.0078(10) 0.0014(11)
C47 0.0281(12) 0.0266(12) 0.0336(13) 0.0032(10) 0.0034(10) 0.0016(10)
C48 0.0403(15) 0.0346(14) 0.0482(16) 0.0054(12) -0.0091(12) -0.0012(12)
C49 0.0469(16) 0.0420(15) 0.0325(14) 0.0075(12) 0.0112(12) -0.0081(12)
C50 0.0304(12) 0.0420(14) 0.0204(12) 0.0028(10) 0.0061(9) 0.0073(10)
C51 0.0398(14) 0.0558(17) 0.0243(13) 0.0136(12) 0.0066(11) 0.0059(12)
C52 0.0456(15) 0.0341(13) 0.0247(12) -0.0025(10) 0.0078(11) 0.0041(11)
C53 0.0523(18) 0.0549(19) 0.0472(18) -0.0108(14) -0.0165(14) -0.0029(15)
C54 0.0363(14) 0.0320(13) 0.0377(14) 0.0064(11) 0.0062(11) -0.0022(11)
C55 0.0397(15) 0.0398(15) 0.0388(15) 0.0105(12) 0.0106(11) 0.0030(12)
C56 0.0502(17) 0.0579(18) 0.0432(17) 0.0205(14) 0.0110(13) 0.0039(14)
C57 0.0345(13) 0.0261(12) 0.0216(12) 0.0023(9) 0.0074(10) 0.0017(10)
C58 0.0305(12) 0.0361(13) 0.0227(12) 0.0055(10) -0.0017(9) 0.0028(10)
C59 0.0342(13) 0.0433(15) 0.0177(11) 0.0010(10) 0.0020(9) 0.0054(12)
C60 0.0366(15) 0.0534(17) 0.0435(16) 0.0161(14) -0.0122(12) -0.0050(13)
Cu1 0.02419(15) 0.02725(16) 0.01535(14) 0.00345(11) 0.00074(10) -0.00179(11)
Cu2 0.02399(15) 0.02858(16) 0.01523(14) 0.00414(11) 0.00185(10) 0.00024(11)
N1 0.0264(10) 0.0296(10) 0.0213(10) 0.0042(8) 0.0026(8) -0.0005(8)
N2 0.0235(9) 0.0267(10) 0.0191(9) 0.0024(7) 0.0027(7) 0.0006(8)
N3 0.0256(9) 0.0285(10) 0.0174(9) 0.0031(8) 0.0015(7) 0.0015(8)
N4 0.0349(11) 0.0383(12) 0.0234(10) 0.0090(9) -0.0040(9) -0.0025(9)
N5 0.0677(17) 0.0488(15) 0.0339(13) 0.0113(11) -0.0097(12) -0.0041(12)
N6 0.0504(15) 0.0622(17) 0.0531(16) 0.0079(13) -0.0079(12) -0.0156(14)
N7 0.0257(10) 0.0314(10) 0.0189(9) 0.0037(8) 0.0030(7) 0.0027(8)
N8 0.0253(9) 0.0286(10) 0.0161(9) 0.0034(7) 0.0025(7) 0.0034(8)
N9 0.0260(10) 0.0284(10) 0.0214(10) 0.0049(8) 0.0026(8) 0.0030(8)
N10 0.0347(11) 0.0406(12) 0.0209(10) 0.0090(9) -0.0031(9) -0.0014(9)
N11 0.0444(14) 0.0596(16) 0.0325(12) 0.0018(11) 0.0044(10) -0.0101(12)
N12 0.072(2) 0.086(2) 0.078(2) 0.0530(19) -0.0323(17) -0.0187(17)

loop_
_atom_type_symbol
_atom_type_description
_atom_type_scat_dispersion_real
_atom_type_scat_dispersion_imag
_atom_type_scat_source
Cu Cu 0.3201 1.2651 'International Tables Vol C Tables 4.2.6.8 and 6.1.1.4'
N N 0.0061 0.0033 'International Tables Vol C Tables 4.2.6.8 and 6.1.1.4'
C C 0.0033 0.0016 'International Tables Vol C Tables 4.2.6.8 and 6.1.1.4'
H H 0.0000 0.0000 'International Tables Vol C Tables 4.2.6.8 and 6.1.1.4'

loop_
_geom_angle_atom_site_label_1
_geom_angle_atom_site_label_2
_geom_angle_atom_site_label_3
_geom_angle
_geom_angle_site_symmetry_1
_geom_angle_site_symmetry_3
_geom_angle_publ_flag
N1 C2 C3 111.3(2) . . ?
N1 C2 C1 123.6(2) . . ?
C3 C2 C1 125.1(2) . . ?
C4 C3 C2 106.3(2) . . ?
C4 C3 C17 128.2(2) . . ?
C2 C3 C17 125.5(2) . . ?
C3 C4 C5 107.3(2) . . ?
C3 C4 C19 127.2(2) . . ?
C5 C4 C19 125.4(2) . . ?
C6 C5 N1 124.3(2) . . ?
C6 C5 C4 127.4(2) . . ?
N1 C5 C4 108.26(19) . . ?
C5 C6 C7 127.2(2) . . ?
N2 C7 C6 122.9(2) . . ?
N2 C7 C8 110.04(19) . . ?
C6 C7 C8 127.1(2) . . ?
C9 C8 C7 106.66(19) . . ?
C9 C8 C20 127.4(2) . . ?
C7 C8 C20 125.8(2) . . ?
C8 C9 C10 106.39(19) . . ?
C8 C9 C22 127.9(2) . . ?
C10 C9 C22 125.6(2) . . ?
N2 C10 C11 122.49(19) . . ?
N2 C10 C9 110.33(19) . . ?
C11 C10 C9 127.2(2) . . ?
C12 C11 C10 126.8(2) . . ?
C11 C12 N3 123.55(19) . . ?
C11 C12 C13 127.9(2) . . ?
N3 C12 C13 108.36(18) . . ?
C14 C13 C12 106.94(19) . . ?
C14 C13 C24 127.9(2) . . ?
C12 C13 C24 125.2(2) . . ?
C13 C14 C15 106.71(19) . . ?
C13 C14 C25 129.1(2) . . ?
C15 C14 C25 124.2(2) . . ?
N3 C15 C14 111.22(19) . . ?
N3 C15 C16 123.3(2) . . ?
C14 C15 C16 125.5(2) . . ?
C3 C17 C18 113.8(2) . . ?
C8 C20 C21 113.2(2) . . ?
C9 C22 C23 113.56(19) . . ?
C14 C25 C26 113.1(2) . . ?
N4 C27 C28 179.2(3) . . ?
C27 C28 C30 120.7(2) . . ?
C27 C28 C29 119.9(2) . . ?
C30 C28 C29 119.4(2) . . ?
N5 C29 C28 179.3(3) . . ?
N6 C30 C28 178.6(3) . . ?
N7 C32 C33 111.35(19) . . ?
N7 C32 C31 124.1(2) . . ?
C33 C32 C31 124.5(2) . . ?
C34 C33 C32 106.6(2) . . ?
C34 C33 C47 129.0(2) . . ?
C32 C33 C47 124.4(2) . . ?
C33 C34 C35 107.2(2) . . ?
C33 C34 C49 127.6(2) . . ?
C35 C34 C49 125.2(2) . . ?
C36 C35 N7 124.2(2) . . ?
C36 C35 C34 127.6(2) . . ?
N7 C35 C34 108.19(19) . . ?
C35 C36 C37 127.0(2) . . ?
N8 C37 C36 122.8(2) . . ?
N8 C37 C38 110.1(2) . . ?
C36 C37 C38 127.1(2) . . ?
C39 C38 C37 106.49(19) . . ?
C39 C38 C50 127.4(2) . . ?
C37 C38 C50 126.0(2) . . ?
C38 C39 C40 106.58(19) . . ?
C38 C39 C52 127.1(2) . . ?
C40 C39 C52 126.2(2) . . ?
N8 C40 C41 122.7(2) . . ?
N8 C40 C39 110.0(2) . . ?
C41 C40 C39 127.3(2) . . ?
C42 C41 C40 126.9(2) . . ?
C41 C42 N9 123.4(2) . . ?
C41 C42 C43 127.8(2) . . ?
N9 C42 C43 108.48(19) . . ?
C44 C43 C42 106.8(2) . . ?
C44 C43 C54 127.5(2) . . ?
C42 C43 C54 125.7(2) . . ?
C43 C44 C45 106.3(2) . . ?
C43 C44 C55 128.9(2) . . ?
C45 C44 C55 124.8(2) . . ?
N9 C45 C44 111.2(2) . . ?
N9 C45 C46 122.5(2) . . ?
C44 C45 C46 126.2(2) . . ?
C33 C47 C48 113.6(2) . . ?
C38 C50 C51 113.8(2) . . ?
C39 C52 C53 112.8(2) . . ?
C44 C55 C56 113.2(2) . . ?
N10 C57 C58 177.2(3) . . ?
C57 C58 C60 121.2(2) . . ?
C57 C58 C59 118.6(2) . . ?
C60 C58 C59 120.2(2) . . ?
N11 C59 C58 179.5(3) . . ?
N12 C60 C58 179.3(3) . . ?
N2 Cu1 N3 92.69(8) . . ?
N2 Cu1 N1 93.95(8) . . ?
N3 Cu1 N1 157.43(8) . . ?
N2 Cu1 N4 137.56(8) . . ?
N3 Cu1 N4 91.54(8) . . ?
N1 Cu1 N4 97.98(8) . . ?
N8 Cu2 N9 93.02(8) . . ?
N8 Cu2 N7 93.80(8) . . ?
N9 Cu2 N7 157.46(8) . . ?
N8 Cu2 N10 137.58(8) . . ?
N9 Cu2 N10 96.49(8) . . ?
N7 Cu2 N10 92.88(8) . . ?
C2 N1 C5 106.84(18) . . ?
C2 N1 Cu1 129.22(16) . . ?
C5 N1 Cu1 123.57(15) . . ?
C10 N2 C7 106.58(18) . . ?
C10 N2 Cu1 126.54(15) . . ?
C7 N2 Cu1 126.40(15) . . ?
C15 N3 C12 106.70(18) . . ?
C15 N3 Cu1 128.46(15) . . ?
C12 N3 Cu1 123.00(14) . . ?
C27 N4 Cu1 166.49(19) . . ?
C32 N7 C35 106.65(19) . . ?
C32 N7 Cu2 129.02(15) . . ?
C35 N7 Cu2 123.80(15) . . ?
C37 N8 C40 106.86(18) . . ?
C37 N8 Cu2 126.53(15) . . ?
C40 N8 Cu2 126.17(15) . . ?
C45 N9 C42 107.10(19) . . ?
C45 N9 Cu2 128.50(16) . . ?
C42 N9 Cu2 123.86(15) . . ?
C57 N10 Cu2 164.41(19) . . ?

loop_
_geom_bond_atom_site_label_1
_geom_bond_atom_site_label_2
_geom_bond_distance
_geom_bond_site_symmetry_2
_geom_bond_publ_flag
C1 C2 1.486(3) . ?
C2 N1 1.332(3) . ?
C2 C3 1.443(3) . ?
C3 C4 1.365(3) . ?
C3 C17 1.501(3) . ?
C4 C5 1.443(3) . ?
C4 C19 1.501(3) . ?
C5 C6 1.369(3) . ?
C5 N1 1.407(3) . ?
C6 C7 1.414(3) . ?
C7 N2 1.370(3) . ?
C7 C8 1.429(3) . ?
C8 C9 1.383(3) . ?
C8 C20 1.507(3) . ?
C9 C10 1.427(3) . ?
C9 C22 1.502(3) . ?
C10 N2 1.369(3) . ?
C10 C11 1.421(3) . ?
C11 C12 1.367(3) . ?
C12 N3 1.409(3) . ?
C12 C13 1.451(3) . ?
C13 C14 1.360(3) . ?
C13 C24 1.499(3) . ?
C14 C15 1.446(3) . ?
C14 C25 1.500(3) . ?
C15 N3 1.331(3) . ?
C15 C16 1.487(3) . ?
C17 C18 1.515(4) . ?
C20 C21 1.514(4) . ?
C22 C23 1.528(3) . ?
C25 C26 1.519(3) . ?
C27 N4 1.155(3) . ?
C27 C28 1.386(3) . ?
C28 C30 1.411(4) . ?
C28 C29 1.416(3) . ?
C29 N5 1.147(3) . ?
C30 N6 1.152(3) . ?
C31 C32 1.490(3) . ?
C32 N7 1.332(3) . ?
C32 C33 1.443(3) . ?
C33 C34 1.359(3) . ?
C33 C47 1.499(3) . ?
C34 C35 1.450(3) . ?
C34 C49 1.498(3) . ?
C35 C36 1.365(3) . ?
C35 N7 1.411(3) . ?
C36 C37 1.422(3) . ?
C37 N8 1.368(3) . ?
C37 C38 1.425(3) . ?
C38 C39 1.386(3) . ?
C38 C50 1.505(3) . ?
C39 C40 1.426(3) . ?
C39 C52 1.498(3) . ?
C40 N8 1.368(3) . ?
C40 C41 1.421(3) . ?
C41 C42 1.367(3) . ?
C42 N9 1.405(3) . ?
C42 C43 1.445(3) . ?
C43 C44 1.371(3) . ?
C43 C54 1.496(3) . ?
C44 C45 1.447(3) . ?
C44 C55 1.508(3) . ?
C45 N9 1.325(3) . ?
C45 C46 1.486(3) . ?
C47 C48 1.519(3) . ?
C50 C51 1.517(3) . ?
C52 C53 1.524(4) . ?
C55 C56 1.517(4) . ?
C57 N10 1.148(3) . ?
C57 C58 1.393(3) . ?
C58 C60 1.402(4) . ?
C58 C59 1.414(3) . ?
C59 N11 1.152(3) . ?
C60 N12 1.149(4) . ?
Cu1 N2 1.9298(18) . ?
Cu1 N3 1.9539(19) . ?
Cu1 N1 1.9572(18) . ?
Cu1 N4 2.0008(19) . ?
Cu2 N8 1.9296(17) . ?
Cu2 N9 1.9485(19) . ?
Cu2 N7 1.9526(19) . ?
Cu2 N10 1.9944(19) . ?

loop_
_geom_torsion_atom_site_label_1
_geom_torsion_atom_site_label_2
_geom_torsion_atom_site_label_3
_geom_torsion_atom_site_label_4
_geom_torsion
_geom_torsion_site_symmetry_1
_geom_torsion_site_symmetry_2
_geom_torsion_site_symmetry_3
_geom_torsion_site_symmetry_4
_geom_torsion_publ_flag
N1 C2 C3 C4 0.5(3) . . . . ?
C1 C2 C3 C4 -178.0(2) . . . . ?
N1 C2 C3 C17 -179.1(2) . . . . ?
C1 C2 C3 C17 2.5(4) . . . . ?
C2 C3 C4 C5 0.0(2) . . . . ?
C17 C3 C4 C5 179.5(2) . . . . ?
C2 C3 C4 C19 179.6(2) . . . . ?
C17 C3 C4 C19 -0.9(4) . . . . ?
C3 C4 C5 C6 177.5(2) . . . . ?
C19 C4 C5 C6 -2.1(4) . . . . ?
C3 C4 C5 N1 -0.5(2) . . . . ?
C19 C4 C5 N1 179.9(2) . . . . ?
N1 C5 C6 C7 1.7(4) . . . . ?
C4 C5 C6 C7 -176.0(2) . . . . ?
C5 C6 C7 N2 -3.2(4) . . . . ?
C5 C6 C7 C8 176.8(2) . . . . ?
N2 C7 C8 C9 -0.8(3) . . . . ?
C6 C7 C8 C9 179.2(2) . . . . ?
N2 C7 C8 C20 176.3(2) . . . . ?
C6 C7 C8 C20 -3.7(4) . . . . ?
C7 C8 C9 C10 0.3(2) . . . . ?
C20 C8 C9 C10 -176.7(2) . . . . ?
C7 C8 C9 C22 177.7(2) . . . . ?
C20 C8 C9 C22 0.7(4) . . . . ?
C8 C9 C10 N2 0.2(3) . . . . ?
C22 C9 C10 N2 -177.2(2) . . . . ?
C8 C9 C10 C11 -179.5(2) . . . . ?
C22 C9 C10 C11 3.1(4) . . . . ?
N2 C10 C11 C12 5.8(4) . . . . ?
C9 C10 C11 C12 -174.6(2) . . . . ?
C10 C11 C12 N3 2.0(4) . . . . ?
C10 C11 C12 C13 176.9(2) . . . . ?
C11 C12 C13 C14 -172.6(2) . . . . ?
N3 C12 C13 C14 2.9(2) . . . . ?
C11 C12 C13 C24 9.0(4) . . . . ?
N3 C12 C13 C24 -175.5(2) . . . . ?
C12 C13 C14 C15 -2.5(2) . . . . ?
C24 C13 C14 C15 175.9(2) . . . . ?
C12 C13 C14 C25 177.9(2) . . . . ?
C24 C13 C14 C25 -3.8(4) . . . . ?
C13 C14 C15 N3 1.2(3) . . . . ?
C25 C14 C15 N3 -179.1(2) . . . . ?
C13 C14 C15 C16 -179.1(2) . . . . ?
C25 C14 C15 C16 0.6(3) . . . . ?
C4 C3 C17 C18 82.0(3) . . . . ?
C2 C3 C17 C18 -98.6(3) . . . . ?
C9 C8 C20 C21 87.4(3) . . . . ?
C7 C8 C20 C21 -89.1(3) . . . . ?
C8 C9 C22 C23 -95.9(3) . . . . ?
C10 C9 C22 C23 81.0(3) . . . . ?
C13 C14 C25 C26 100.5(3) . . . . ?
C15 C14 C25 C26 -79.1(3) . . . . ?
N4 C27 C28 C30 -101(21) . . . . ?
N4 C27 C28 C29 82(21) . . . . ?
C27 C28 C29 N5 -157(100) . . . . ?
C30 C28 C29 N5 27(24) . . . . ?
C27 C28 C30 N6 122(11) . . . . ?
C29 C28 C30 N6 -61(11) . . . . ?
N7 C32 C33 C34 -0.7(3) . . . . ?
C31 C32 C33 C34 179.8(2) . . . . ?
N7 C32 C33 C47 -179.7(2) . . . . ?
C31 C32 C33 C47 0.7(4) . . . . ?
C32 C33 C34 C35 1.4(2) . . . . ?
C47 C33 C34 C35 -179.6(2) . . . . ?
C32 C33 C34 C49 -177.3(2) . . . . ?
C47 C33 C34 C49 1.7(4) . . . . ?
C33 C34 C35 C36 176.5(2) . . . . ?
C49 C34 C35 C36 -4.7(4) . . . . ?
C33 C34 C35 N7 -1.7(3) . . . . ?
C49 C34 C35 N7 177.1(2) . . . . ?
N7 C35 C36 C37 -0.1(4) . . . . ?
C34 C35 C36 C37 -178.0(2) . . . . ?
C35 C36 C37 N8 -2.1(4) . . . . ?
C35 C36 C37 C38 177.3(2) . . . . ?
N8 C37 C38 C39 -0.6(2) . . . . ?
C36 C37 C38 C39 179.9(2) . . . . ?
N8 C37 C38 C50 177.3(2) . . . . ?
C36 C37 C38 C50 -2.2(4) . . . . ?
C37 C38 C39 C40 0.3(2) . . . . ?
C50 C38 C39 C40 -177.6(2) . . . . ?
C37 C38 C39 C52 177.0(2) . . . . ?
C50 C38 C39 C52 -0.9(4) . . . . ?
C38 C39 C40 N8 0.2(2) . . . . ?
C52 C39 C40 N8 -176.6(2) . . . . ?
C38 C39 C40 C41 179.5(2) . . . . ?
C52 C39 C40 C41 2.7(4) . . . . ?
N8 C40 C41 C42 5.7(4) . . . . ?
C39 C40 C41 C42 -173.5(2) . . . . ?
C40 C41 C42 N9 -0.8(4) . . . . ?
C40 C41 C42 C43 171.5(2) . . . . ?
C41 C42 C43 C44 -170.5(2) . . . . ?
N9 C42 C43 C44 2.7(2) . . . . ?
C41 C42 C43 C54 9.1(4) . . . . ?
N9 C42 C43 C54 -177.8(2) . . . . ?
C42 C43 C44 C45 -2.3(3) . . . . ?
C54 C43 C44 C45 178.1(2) . . . . ?
C42 C43 C44 C55 175.7(2) . . . . ?
C54 C43 C44 C55 -3.9(4) . . . . ?
C43 C44 C45 N9 1.2(3) . . . . ?
C55 C44 C45 N9 -176.8(2) . . . . ?
C43 C44 C45 C46 179.4(2) . . . . ?
C55 C44 C45 C46 1.3(4) . . . . ?
C34 C33 C47 C48 -96.7(3) . . . . ?
C32 C33 C47 C48 82.1(3) . . . . ?
C39 C38 C50 C51 100.5(3) . . . . ?
C37 C38 C50 C51 -77.0(3) . . . . ?
C38 C39 C52 C53 -80.2(3) . . . . ?
C40 C39 C52 C53 96.0(3) . . . . ?
C43 C44 C55 C56 105.5(3) . . . . ?
C45 C44 C55 C56 -76.9(3) . . . . ?
N10 C57 C58 C60 178(100) . . . . ?
N10 C57 C58 C59 -1(5) . . . . ?
C57 C58 C59 N11 -15(51) . . . . ?
C60 C58 C59 N11 165(100) . . . . ?
C57 C58 C60 N12 174(100) . . . . ?
C59 C58 C60 N12 -7(35) . . . . ?
C3 C2 N1 C5 -0.7(3) . . . . ?
C1 C2 N1 C5 177.7(2) . . . . ?
C3 C2 N1 Cu1 172.37(15) . . . . ?
C1 C2 N1 Cu1 -9.2(4) . . . . ?
C6 C5 N1 C2 -177.3(2) . . . . ?
C4 C5 N1 C2 0.8(2) . . . . ?
C6 C5 N1 Cu1 9.1(3) . . . . ?
C4 C5 N1 Cu1 -172.85(14) . . . . ?
N2 Cu1 N1 C2 174.4(2) . . . . ?
N3 Cu1 N1 C2 67.6(3) . . . . ?
N4 Cu1 N1 C2 -46.5(2) . . . . ?
N2 Cu1 N1 C5 -13.53(18) . . . . ?
N3 Cu1 N1 C5 -120.3(2) . . . . ?
N4 Cu1 N1 C5 125.64(17) . . . . ?
C11 C10 N2 C7 179.0(2) . . . . ?
C9 C10 N2 C7 -0.7(2) . . . . ?
C11 C10 N2 Cu1 6.6(3) . . . . ?
C9 C10 N2 Cu1 -173.10(14) . . . . ?
C6 C7 N2 C10 -179.1(2) . . . . ?
C8 C7 N2 C10 0.9(2) . . . . ?
C6 C7 N2 Cu1 -6.7(3) . . . . ?
C8 C7 N2 Cu1 173.33(15) . . . . ?
N3 Cu1 N2 C10 -18.00(19) . . . . ?
N1 Cu1 N2 C10 -176.41(18) . . . . ?
N4 Cu1 N2 C10 77.2(2) . . . . ?
N3 Cu1 N2 C7 171.07(18) . . . . ?
N1 Cu1 N2 C7 12.65(19) . . . . ?
N4 Cu1 N2 C7 -93.7(2) . . . . ?
C14 C15 N3 C12 0.6(2) . . . . ?
C16 C15 N3 C12 -179.1(2) . . . . ?
C14 C15 N3 Cu1 -164.10(15) . . . . ?
C16 C15 N3 Cu1 16.2(3) . . . . ?
C11 C12 N3 C15 173.7(2) . . . . ?
C13 C12 N3 C15 -2.1(2) . . . . ?
C11 C12 N3 Cu1 -20.6(3) . . . . ?
C13 C12 N3 Cu1 163.62(14) . . . . ?
N2 Cu1 N3 C15 -173.34(19) . . . . ?
N1 Cu1 N3 C15 -66.3(3) . . . . ?
N4 Cu1 N3 C15 48.9(2) . . . . ?
N2 Cu1 N3 C12 24.20(17) . . . . ?
N1 Cu1 N3 C12 131.2(2) . . . . ?
N4 Cu1 N3 C12 -113.56(17) . . . . ?
C28 C27 N4 Cu1 115(21) . . . . ?
N2 Cu1 N4 C27 -103.1(9) . . . . ?
N3 Cu1 N4 C27 -7.5(9) . . . . ?
N1 Cu1 N4 C27 152.0(9) . . . . ?
C33 C32 N7 C35 -0.4(2) . . . . ?
C31 C32 N7 C35 179.2(2) . . . . ?
C33 C32 N7 Cu2 171.37(15) . . . . ?
C31 C32 N7 Cu2 -9.1(3) . . . . ?
C36 C35 N7 C32 -177.0(2) . . . . ?
C34 C35 N7 C32 1.2(2) . . . . ?
C36 C35 N7 Cu2 10.7(3) . . . . ?
C34 C35 N7 Cu2 -171.05(14) . . . . ?
N8 Cu2 N7 C32 175.24(19) . . . . ?
N9 Cu2 N7 C32 67.9(3) . . . . ?
N10 Cu2 N7 C32 -46.7(2) . . . . ?
N8 Cu2 N7 C35 -14.30(18) . . . . ?
N9 Cu2 N7 C35 -121.6(2) . . . . ?
N10 Cu2 N7 C35 123.78(18) . . . . ?
C36 C37 N8 C40 -179.8(2) . . . . ?
C38 C37 N8 C40 0.7(2) . . . . ?
C36 C37 N8 Cu2 -7.0(3) . . . . ?
C38 C37 N8 Cu2 173.50(14) . . . . ?
C41 C40 N8 C37 -179.9(2) . . . . ?
C39 C40 N8 C37 -0.5(2) . . . . ?
C41 C40 N8 Cu2 7.3(3) . . . . ?
C39 C40 N8 Cu2 -173.37(15) . . . . ?
N9 Cu2 N8 C37 171.31(18) . . . . ?
N7 Cu2 N8 C37 12.81(19) . . . . ?
N10 Cu2 N8 C37 -85.7(2) . . . . ?
N9 Cu2 N8 C40 -17.23(18) . . . . ?
N7 Cu2 N8 C40 -175.72(18) . . . . ?
N10 Cu2 N8 C40 85.8(2) . . . . ?
C44 C45 N9 C42 0.5(3) . . . . ?
C46 C45 N9 C42 -177.8(2) . . . . ?
C44 C45 N9 Cu2 -171.29(15) . . . . ?
C46 C45 N9 Cu2 10.5(3) . . . . ?
C41 C42 N9 C45 171.6(2) . . . . ?
C43 C42 N9 C45 -1.9(2) . . . . ?
C41 C42 N9 Cu2 -16.1(3) . . . . ?
C43 C42 N9 Cu2 170.33(14) . . . . ?
N8 Cu2 N9 C45 -168.3(2) . . . . ?
N7 Cu2 N9 C45 -60.8(3) . . . . ?
N10 Cu2 N9 C45 53.1(2) . . . . ?
N8 Cu2 N9 C42 21.21(17) . . . . ?
N7 Cu2 N9 C42 128.7(2) . . . . ?
N10 Cu2 N9 C42 -117.38(17) . . . . ?
C58 C57 N10 Cu2 25(6) . . . . ?
N8 Cu2 N10 C57 69.5(8) . . . . ?
N9 Cu2 N10 C57 171.2(8) . . . . ?
N7 Cu2 N10 C57 -29.3(8) . . . . ?
